data_1565508
loop_
_publ_author_name
'Qi, Jing-Jing'
'Zhou, Jun-Su'
'Zhang, Yan'
'Fan, Yao-Yue'
'Zhou, Bin'
'Liu, Hong-Chun'
'Zhao, Jin-Xin'
'Yue, Jian-Min'

_publ_section_title
;
 Sublyratins A-O, Labdane-Type Diterpenoids from <i>Croton sublyratus</i>.
;
_journal_issue 11
_journal_name_full 'Journal of natural products'
_journal_page_first 2971
_journal_page_last 2980
_journal_paper_doi 10.1021/acs.jnatprod.1c00804
_journal_volume 84
_journal_year 2021
_chemical_formula_moiety '2(C20 H30 O4), H2 O'
_chemical_formula_sum 'C40 H62 O9'
_chemical_formula_weight 686.89
_space_group_crystal_system orthorhombic
_space_group_IT_number 18
_space_group_name_Hall 'P 2 2ab'
_space_group_name_H-M_alt 'P 21 21 2'
_atom_sites_solution_hydrogens mixed
_atom_sites_solution_primary dual
_audit_creation_date 2021-03-01
_audit_creation_method
;
Olex2 1.2
(compiled 2018.05.29 svn.r3508 for OlexSys, GUI svn.r5506)
;
_cell_angle_alpha 90
_cell_angle_beta 90
_cell_angle_gamma 90
_cell_formula_units_Z 4
_cell_length_a 23.336(2)
_cell_length_b 25.356(3)
_cell_length_c 6.3309(7)
_cell_measurement_reflns_used 2679
_cell_measurement_temperature 170
_cell_measurement_theta_max 75.064
_cell_measurement_theta_min 3.486
_cell_volume 3746.0(7)
_computing_cell_refinement 'SAINT V8.40A (?, 2016)'
_computing_data_reduction 'SAINT V8.40A (?, 2016)'
_computing_molecular_graphics 'Olex2 (Dolomanov et al., 2009)'
_computing_publication_material 'Olex2 (Dolomanov et al., 2009)'
_computing_structure_refinement 'ShelXL (Sheldrick, 2015)'
_computing_structure_solution 'ShelXT (Sheldrick, 2015)'
_diffrn_ambient_temperature 170.0
_diffrn_measured_fraction_theta_full 0.924
_diffrn_measured_fraction_theta_max 0.906
_diffrn_measurement_device_type 'Bruker D8 VENTURE'
_diffrn_measurement_method '\f and \w scans'
_diffrn_radiation_type CuK\a
_diffrn_radiation_wavelength 1.54178
_diffrn_reflns_av_R_equivalents 0.1010
_diffrn_reflns_av_unetI/netI 0.1258
_diffrn_reflns_Laue_measured_fraction_full 0.924
_diffrn_reflns_Laue_measured_fraction_max 0.906
_diffrn_reflns_limit_h_max 25
_diffrn_reflns_limit_h_min -29
_diffrn_reflns_limit_k_max 30
_diffrn_reflns_limit_k_min -31
_diffrn_reflns_limit_l_max 6
_diffrn_reflns_limit_l_min -2
_diffrn_reflns_number 18421
_diffrn_reflns_point_group_measured_fraction_full 0.897
_diffrn_reflns_point_group_measured_fraction_max 0.877
_diffrn_reflns_theta_full 67.679
_diffrn_reflns_theta_max 75.243
_diffrn_reflns_theta_min 2.573
_diffrn_standards_number 0
_exptl_absorpt_coefficient_mu 0.680
_exptl_absorpt_correction_T_max 0.7538
_exptl_absorpt_correction_T_min 0.5815
_exptl_absorpt_correction_type multi-scan
_exptl_absorpt_process_details
'SADABS-2016/2 (Bruker,2016/2) was used for absorption correction. wR2(int) was 0.1399 before and 0.0928 after correction. The Ratio of minimum to maximum transmission is 0.7714. The \l/2 correction factor is Not present.'
_exptl_crystal_colour colourless
_exptl_crystal_colour_primary colourless
_exptl_crystal_density_diffrn 1.218
_exptl_crystal_description needle
_exptl_crystal_F_000 1496
_exptl_crystal_size_max 0.08
_exptl_crystal_size_mid 0.02
_exptl_crystal_size_min 0.01
_refine_diff_density_max 0.344
_refine_diff_density_min -0.294
_refine_diff_density_rms 0.067
_refine_ls_abs_structure_details
;
 Flack x determined using 917 quotients [(I+)-(I-)]/[(I+)+(I-)]
 (Parsons, Flack and Wagner, Acta Cryst. B69 (2013) 249-259).
;
_refine_ls_abs_structure_Flack -0.1(3)
_refine_ls_extinction_method none
_refine_ls_goodness_of_fit_ref 0.967
_refine_ls_hydrogen_treatment constr
_refine_ls_matrix_type full
_refine_ls_number_parameters 466
_refine_ls_number_reflns 6779
_refine_ls_number_restraints 467
_refine_ls_restrained_S_all 0.941
_refine_ls_R_factor_all 0.1413
_refine_ls_R_factor_gt 0.0842
_refine_ls_shift/su_max 0.002
_refine_ls_shift/su_mean 0.000
_refine_ls_structure_factor_coef Fsqd
_refine_ls_weighting_details 'w=1/[\s^2^(Fo^2^)+(0.1040P)^2^] where P=(Fo^2^+2Fc^2^)/3'
_refine_ls_weighting_scheme calc
_refine_ls_wR_factor_gt 0.1982
_refine_ls_wR_factor_ref 0.2301
_reflns_Friedel_coverage 0.699
_reflns_Friedel_fraction_full 0.862
_reflns_Friedel_fraction_max 0.838
_reflns_number_gt 3801
_reflns_number_total 6779
_reflns_threshold_expression 'I > 2\s(I)'
_cod_data_source_file np1c00804_si_005.cif
_cod_data_source_block cu_2021202_0m
_cod_database_code 1565508
_shelx_shelxl_version_number 2018/3
_shelx_space_group_comment
;
The symmetry employed for this shelxl refinement is uniquely defined
by the following loop, which should always be used as a source of
symmetry information in preference to the above space-group names.
They are only intended as comments.
;
_shelx_estimated_absorpt_t_max 0.993
_shelx_estimated_absorpt_t_min 0.948
_olex2_refinement_description
;
1. Fixed Uiso
 At 1.2 times of:
  All C(H) groups, All C(H,H) groups
 At 1.5 times of:
  All C(H,H,H) groups, All O(H) groups, All O(H,H) groups
2. Restrained distances
 C1-C01C \\sim C0AA-C01C \\sim C01B-C016
 with sigma of 0.02
3. Rigid bond restraints
 All non-hydrogen atoms
 with sigma for 1-2 distances of 0.01 and sigma for 1-3 distances of 0.01
4. Uiso/Uaniso restraints and constraints
All non-hydrogen atoms have similar U: within 2A with sigma of 0.04 and sigma
for terminal atoms of 0.08
5. Others
 Fixed Sof: H01K(0.5) H01L(0.5) C1(0.5) H1A(0.5) H1B(0.5) C0AA(0.5) H0AA(0.5)
 H0AB(0.5)
6.a Free rotating group:
 O009(H00,H)
6.b Ternary CH refined with riding coordinates:
 C00B(H00D), C00E(H00N), C00H(H00H), C00L(H00U), C00O(H00W), C00R(H00X),
 C00S(H00S), C00T(H00T)
6.c Secondary CH2 refined with riding coordinates:
 C00Q(H00F,H00G), C00W(H00Y,HA), C00X(H00Z,HB), C00Z(H00L,H00M), C010(H01M,
 H01N), C011(H01A,H01B), C012(H01C,H01D), C018(H01U,H01V)
6.d Aromatic/amide H refined with riding coordinates:
 C00C(H00E), C00M(H00V), C016(H016), C01C(H01K), C01C(H01L)
6.e X=CH2 refined with riding coordinates:
 C01B(H01Z,HC), C1(H1A,H1B), C0AA(H0AA,H0AB)
6.f Idealised Me refined as rotating group:
 C008(H00A,H00B,H00C), C00G(H00O,H00Q,H00R), C00Y(H00I,H00J,H00K), C013(H01O,
 H01P,H01Q), C015(H01E,H01F,H01G), C017(H01R,H01S,H01T), C019(H01H,H01I,H01J),
 C01A(H01W,H01X,H01Y)
6.g Idealised tetrahedral OH refined as rotating group:
 O004(H004), O005(H005), O006(H006), O00P(H00P)
;
_olex2_submission_special_instructions 'No special instructions were received'

loop_
_space_group_symop_operation_xyz
'x, y, z'
'-x, -y, z'
'-x+1/2, y+1/2, -z'
'x+1/2, -y+1/2, -z'

loop_
_atom_site_label
_atom_site_type_symbol
_atom_site_fract_x
_atom_site_fract_y
_atom_site_fract_z
_atom_site_U_iso_or_equiv
_atom_site_adp_type
_atom_site_occupancy
_atom_site_site_symmetry_order
_atom_site_calc_flag
_atom_site_refinement_flags_posn
_atom_site_refinement_flags_adp
_atom_site_refinement_flags_occupancy
_atom_site_disorder_assembly
_atom_site_disorder_group
O001 O 0.75543(17) 0.65481(15) 0.4834(11) 0.0545(14) Uani 1 1 d . U . . .
O002 O 0.69021(17) 0.66296(15) 0.0349(11) 0.0543(15) Uani 1 1 d . U . . .
O003 O 0.76099(16) 0.71711(16) -0.0166(11) 0.0570(15) Uani 1 1 d . U . . .
O004 O 0.7878(2) 0.55867(16) 0.3631(11) 0.0586(15) Uani 1 1 d . U . . .
H004 H 0.754615 0.569844 0.388434 0.088 Uiso 1 1 calc GR . . . .
O005 O 0.68516(18) 0.89748(15) 0.0456(11) 0.0546(15) Uani 1 1 d . U . . .
H005 H 0.701410 0.889114 0.159116 0.082 Uiso 1 1 calc GR . . . .
O006 O 0.7410(2) 0.88589(17) 0.4063(11) 0.0618(16) Uani 1 1 d . U . . .
H006 H 0.734334 0.910846 0.490041 0.093 Uiso 1 1 calc GR . . . .
O007 O 0.68048(18) 0.70466(18) 0.5309(12) 0.0672(18) Uani 1 1 d . U . . .
C008 C 0.5670(2) 0.7916(3) -0.2588(13) 0.0469(16) Uani 1 1 d . U . . .
H00A H 0.550590 0.824661 -0.311255 0.070 Uiso 1 1 calc GR . . . .
H00B H 0.543473 0.761897 -0.306700 0.070 Uiso 1 1 calc GR . . . .
H00C H 0.606087 0.787587 -0.313283 0.070 Uiso 1 1 calc GR . . . .
O009 O 0.7122(4) 0.9525(2) 0.7039(14) 0.108(3) Uani 1 1 d . U . . .
H00 H 0.724314 0.984958 0.702676 0.162 Uiso 1 1 d G . . . .
H H 0.701416 0.944122 0.831166 0.162 Uiso 1 1 d G . . . .
C00A C 0.7104(2) 0.7119(2) 0.0134(15) 0.0495(18) Uani 1 1 d . U . . .
C00B C 0.6534(2) 0.8531(2) -0.0335(14) 0.0444(17) Uani 1 1 d . U . . .
H00D H 0.645717 0.859794 -0.186620 0.053 Uiso 1 1 calc R . . . .
C00C C 0.6892(2) 0.8049(2) -0.0196(14) 0.0476(18) Uani 1 1 d . U . . .
H00E H 0.729379 0.808515 -0.040198 0.057 Uiso 1 1 calc R . . . .
C00D C 0.5684(2) 0.7925(2) -0.0175(14) 0.0433(16) Uani 1 1 d . U . . .
C00E C 0.8356(3) 0.8423(2) 0.4062(14) 0.0459(17) Uani 1 1 d . U . . .
H00N H 0.828418 0.832889 0.255073 0.055 Uiso 1 1 calc R . . . .
C00F C 0.7311(3) 0.7023(2) 0.4978(15) 0.0517(18) Uani 1 1 d . U . . .
C00G C 0.8677(3) 0.7937(2) 0.7514(13) 0.0488(17) Uani 1 1 d . U . . .
H00O H 0.879343 0.828890 0.798317 0.073 Uiso 1 1 calc GR . . . .
H00Q H 0.895105 0.767479 0.803518 0.073 Uiso 1 1 calc GR . . . .
H00R H 0.829439 0.785654 0.806937 0.073 Uiso 1 1 calc GR . . . .
C00H C 0.5952(2) 0.8451(2) 0.0753(14) 0.0444(16) Uani 1 1 d . U . . .
H00H H 0.603877 0.837685 0.227045 0.053 Uiso 1 1 calc R . . . .
C00I C 0.8288(3) 0.5906(2) 0.4721(15) 0.0532(19) Uani 1 1 d . U . . .
C00J C 0.8662(2) 0.7921(2) 0.5079(15) 0.0484(17) Uani 1 1 d . U . . .
C00K C 0.7682(2) 0.7497(2) 0.4775(14) 0.0459(17) Uani 1 1 d . U . . .
C00L C 0.8150(3) 0.6486(2) 0.4152(15) 0.0517(19) Uani 1 1 d . U . . .
H00U H 0.816701 0.652586 0.258195 0.062 Uiso 1 1 calc R . . . .
C00M C 0.7442(3) 0.7963(2) 0.5070(15) 0.0492(17) Uani 1 1 d . U . . .
H00V H 0.703940 0.797321 0.528750 0.059 Uiso 1 1 calc R . . . .
C00N C 0.6688(2) 0.7571(2) 0.0198(14) 0.0444(17) Uani 1 1 d . U . . .
C00O C 0.7761(3) 0.8475(2) 0.5085(15) 0.0473(17) Uani 1 1 d . U . . .
H00W H 0.781414 0.858598 0.658790 0.057 Uiso 1 1 calc R . . . .
O00P O 0.6308(4) 0.5939(3) -0.2273(19) 0.119(3) Uani 1 1 d . U . . .
H00P H 0.607664 0.572687 -0.282808 0.179 Uiso 1 1 calc GR . . . .
C00Q C 0.5075(3) 0.7852(2) 0.0696(16) 0.056(2) Uani 1 1 d . U . . .
H00F H 0.490126 0.753697 0.003255 0.067 Uiso 1 1 calc R . . . .
H00G H 0.509754 0.778745 0.223549 0.067 Uiso 1 1 calc R . . . .
C00R C 0.8318(2) 0.7439(2) 0.4296(14) 0.0471(18) Uani 1 1 d . U . . .
H00X H 0.835783 0.742790 0.272382 0.057 Uiso 1 1 calc R . . . .
C00S C 0.6303(3) 0.6516(2) 0.0822(18) 0.062(2) Uani 1 1 d . U . . .
H00S H 0.624605 0.652292 0.238742 0.074 Uiso 1 1 calc R . . . .
C00T C 0.6066(2) 0.7469(2) 0.0677(15) 0.0471(18) Uani 1 1 d . U . . .
H00T H 0.602163 0.745812 0.224687 0.057 Uiso 1 1 calc R . . . .
C00U C 0.5553(3) 0.8945(2) 0.0740(15) 0.054(2) Uani 1 1 d . U . . .
C00V C 0.8712(3) 0.8940(2) 0.4011(18) 0.064(2) Uani 1 1 d . U . . .
C00W C 0.8518(2) 0.69027(19) 0.5141(16) 0.051(2) Uani 1 1 d . U . . .
H00Y H 0.892485 0.684350 0.477365 0.061 Uiso 1 1 calc R . . . .
HA H 0.847918 0.689182 0.669798 0.061 Uiso 1 1 calc R . . . .
C00X C 0.9267(3) 0.7878(2) 0.4211(16) 0.059(2) Uani 1 1 d . U . . .
H00Z H 0.946632 0.758437 0.493605 0.070 Uiso 1 1 calc R . . . .
HB H 0.924641 0.778945 0.269026 0.070 Uiso 1 1 calc R . . . .
C00Y C 0.5515(3) 0.9234(3) -0.1377(17) 0.061(2) Uani 1 1 d . U . . .
H00I H 0.589969 0.934063 -0.182639 0.091 Uiso 1 1 calc GR . . . .
H00J H 0.527277 0.954693 -0.122062 0.091 Uiso 1 1 calc GR . . . .
H00K H 0.534803 0.899842 -0.243995 0.091 Uiso 1 1 calc GR . . . .
C00Z C 0.4696(3) 0.8318(3) 0.0305(18) 0.065(3) Uani 1 1 d . U . . .
H00L H 0.430528 0.824468 0.083447 0.078 Uiso 1 1 calc R . . . .
H00M H 0.467251 0.838981 -0.122935 0.078 Uiso 1 1 calc R . . . .
C010 C 0.9324(3) 0.8817(3) 0.3291(19) 0.074(3) Uani 1 1 d . U . . .
H01M H 0.931369 0.872368 0.177284 0.089 Uiso 1 1 calc R . . . .
H01N H 0.955692 0.914119 0.343386 0.089 Uiso 1 1 calc R . . . .
C011 C 0.5907(2) 0.6919(2) -0.0196(18) 0.061(2) Uani 1 1 d . U . . .
H01A H 0.550322 0.683618 0.014168 0.073 Uiso 1 1 calc R . . . .
H01B H 0.595417 0.691306 -0.175005 0.073 Uiso 1 1 calc R . . . .
C012 C 0.4944(3) 0.8789(3) 0.1435(17) 0.061(2) Uani 1 1 d . U . . .
H01C H 0.494960 0.871312 0.296876 0.073 Uiso 1 1 calc R . . . .
H01D H 0.468665 0.909367 0.120785 0.073 Uiso 1 1 calc R . . . .
C013 C 0.8871(3) 0.5753(2) 0.3842(18) 0.066(2) Uani 1 1 d . U . . .
H01O H 0.892361 0.537144 0.397313 0.099 Uiso 1 1 calc GR . . . .
H01P H 0.917193 0.593606 0.463516 0.099 Uiso 1 1 calc GR . . . .
H01Q H 0.889277 0.585436 0.234955 0.099 Uiso 1 1 calc GR . . . .
C014 C 0.6222(3) 0.5946(3) 0.002(2) 0.083(3) Uani 1 1 d . U . . .
C015 C 0.5765(4) 0.9348(3) 0.235(2) 0.073(3) Uani 1 1 d . U . . .
H01E H 0.587703 0.916671 0.365303 0.109 Uiso 1 1 calc GR . . . .
H01F H 0.545842 0.960053 0.265804 0.109 Uiso 1 1 calc GR . . . .
H01G H 0.609693 0.953662 0.177208 0.109 Uiso 1 1 calc GR . . . .
C016 C 0.8270(4) 0.5807(2) 0.7058(17) 0.067(2) Uani 1 1 d D U . . .
H016 H 0.847115 0.604676 0.794205 0.081 Uiso 1 1 calc R . . . .
C017 C 0.8734(3) 0.9238(3) 0.6156(19) 0.072(3) Uani 1 1 d . U . . .
H01R H 0.834289 0.929168 0.667936 0.108 Uiso 1 1 calc GR . . . .
H01S H 0.892060 0.958019 0.595836 0.108 Uiso 1 1 calc GR . . . .
H01T H 0.895117 0.902861 0.718184 0.108 Uiso 1 1 calc GR . . . .
C018 C 0.9620(3) 0.8377(3) 0.4474(19) 0.069(3) Uani 1 1 d . U . . .
H01U H 0.965184 0.846891 0.599003 0.083 Uiso 1 1 calc R . . . .
H01V H 1.001027 0.832325 0.390485 0.083 Uiso 1 1 calc R . . . .
C019 C 0.6638(4) 0.5595(3) 0.115(2) 0.093(4) Uani 1 1 d . U . . .
H01H H 0.656757 0.522697 0.074858 0.140 Uiso 1 1 calc GR . . . .
H01I H 0.658783 0.563498 0.267572 0.140 Uiso 1 1 calc GR . . . .
H01J H 0.703003 0.569300 0.075766 0.140 Uiso 1 1 calc GR . . . .
C01A C 0.8464(4) 0.9322(3) 0.237(2) 0.085(3) Uani 1 1 d . U . . .
H01W H 0.832956 0.912307 0.114128 0.128 Uiso 1 1 calc GR . . . .
H01X H 0.876228 0.957144 0.192930 0.128 Uiso 1 1 calc GR . . . .
H01Y H 0.814321 0.951658 0.299442 0.128 Uiso 1 1 calc GR . . . .
C01B C 0.8005(4) 0.5428(3) 0.795(2) 0.078(3) Uani 1 1 d D U . . .
H01Z H 0.779812 0.517997 0.712705 0.093 Uiso 1 1 calc R . . . .
HC H 0.801468 0.539356 0.944787 0.093 Uiso 1 1 calc R . . . .
C01C C 0.5627(4) 0.5778(3) 0.052(3) 0.127(5) Uani 1 1 d D U . . .
H01K H 0.537673 0.574623 -0.065948 0.152 Uiso 0.5 1 calc R . P A 1
H01L H 0.547799 0.594167 0.174928 0.152 Uiso 0.5 1 calc R . P B 2
C1 C 0.5415(8) 0.5676(8) 0.225(5) 0.134(10) Uani 0.5 1 d D U P C 1
H1A H 0.564185 0.570002 0.349578 0.161 Uiso 0.5 1 calc R . P C 1
H1B H 0.502442 0.557248 0.234925 0.161 Uiso 0.5 1 calc R . P C 1
C0AA C 0.5292(16) 0.5478(14) -0.031(10) 0.25(2) Uani 0.5 1 d D U P C 2
H0AA H 0.539933 0.529406 -0.156089 0.304 Uiso 0.5 1 calc R . P C 2
H0AB H 0.492282 0.542684 0.027955 0.304 Uiso 0.5 1 calc R . P C 2

loop_
_atom_site_aniso_label
_atom_site_aniso_U_11
_atom_site_aniso_U_22
_atom_site_aniso_U_33
_atom_site_aniso_U_23
_atom_site_aniso_U_13
_atom_site_aniso_U_12
O001 0.051(2) 0.0428(18) 0.070(5) -0.001(2) -0.012(2) -0.0013(16)
O002 0.0470(19) 0.0459(18) 0.070(5) 0.001(2) -0.011(2) 0.0060(16)
O003 0.039(2) 0.055(2) 0.077(5) 0.001(3) -0.005(3) 0.0029(16)
O004 0.066(3) 0.0407(19) 0.069(5) -0.015(2) -0.006(3) -0.0007(18)
O005 0.056(2) 0.0447(19) 0.063(5) 0.008(2) -0.014(2) -0.0125(17)
O006 0.077(3) 0.050(2) 0.059(5) -0.004(2) -0.013(3) 0.024(2)
O007 0.047(2) 0.065(2) 0.090(6) -0.003(3) -0.005(3) -0.0011(18)
C008 0.040(3) 0.054(3) 0.046(5) 0.002(3) -0.009(3) -0.002(2)
O009 0.185(8) 0.037(2) 0.101(8) 0.010(3) 0.064(6) 0.013(3)
C00A 0.046(3) 0.049(3) 0.054(6) 0.000(3) -0.012(3) -0.004(2)
C00B 0.046(3) 0.044(2) 0.043(6) 0.002(3) 0.003(3) -0.010(2)
C00C 0.040(3) 0.053(3) 0.050(6) 0.001(3) -0.007(3) -0.004(2)
C00D 0.038(2) 0.046(2) 0.046(5) 0.003(3) 0.001(3) -0.005(2)
C00E 0.060(3) 0.038(2) 0.040(5) 0.002(3) 0.007(3) 0.009(2)
C00F 0.049(3) 0.052(3) 0.054(6) -0.005(4) -0.009(3) -0.002(2)
C00G 0.050(3) 0.038(3) 0.058(5) -0.004(3) -0.007(3) 0.005(2)
C00H 0.048(3) 0.048(3) 0.037(5) 0.002(3) 0.002(3) -0.003(2)
C00I 0.066(3) 0.035(2) 0.058(6) -0.002(3) -0.008(4) -0.005(2)
C00J 0.050(3) 0.037(2) 0.058(5) -0.004(3) 0.003(3) 0.006(2)
C00K 0.051(3) 0.046(3) 0.041(5) -0.009(3) -0.007(3) 0.006(2)
C00L 0.056(3) 0.045(3) 0.054(6) -0.006(3) 0.002(3) 0.009(2)
C00M 0.048(3) 0.049(3) 0.051(6) 0.001(3) -0.003(3) 0.010(2)
C00N 0.042(3) 0.045(2) 0.046(5) 0.001(3) -0.002(3) -0.002(2)
C00O 0.058(3) 0.039(2) 0.045(6) -0.002(3) -0.005(3) 0.016(2)
O00P 0.128(6) 0.093(5) 0.136(8) -0.045(5) -0.041(6) 0.011(4)
C00Q 0.046(3) 0.052(3) 0.070(7) 0.005(3) 0.008(3) -0.007(2)
C00R 0.047(3) 0.043(2) 0.052(6) -0.001(3) 0.005(3) 0.006(2)
C00S 0.045(3) 0.047(3) 0.095(8) 0.005(4) -0.006(4) -0.007(2)
C00T 0.040(3) 0.044(2) 0.058(6) 0.001(3) 0.002(3) -0.007(2)
C00U 0.050(3) 0.045(3) 0.068(7) 0.003(3) 0.004(3) 0.000(2)
C00V 0.077(4) 0.040(3) 0.077(7) 0.001(3) 0.017(4) 0.009(3)
C00W 0.049(3) 0.034(2) 0.070(7) -0.007(3) -0.003(4) 0.004(2)
C00X 0.055(3) 0.048(3) 0.074(7) -0.006(3) 0.013(4) 0.010(3)
C00Y 0.055(4) 0.055(3) 0.071(7) 0.014(4) 0.006(4) 0.003(3)
C00Z 0.041(3) 0.062(3) 0.091(8) 0.012(4) 0.012(4) -0.001(2)
C010 0.077(4) 0.054(3) 0.091(9) -0.004(4) 0.033(5) -0.008(3)
C011 0.045(3) 0.044(3) 0.094(8) -0.001(4) -0.016(4) -0.002(2)
C012 0.059(4) 0.055(3) 0.067(7) 0.013(4) 0.018(4) 0.010(3)
C013 0.068(4) 0.038(3) 0.092(8) -0.001(4) -0.009(4) 0.003(3)
C014 0.063(4) 0.053(3) 0.132(9) -0.023(5) -0.020(5) -0.001(3)
C015 0.072(4) 0.051(3) 0.094(8) -0.010(4) 0.000(5) 0.000(3)
C016 0.097(5) 0.039(3) 0.067(6) 0.001(3) -0.016(4) 0.003(3)
C017 0.071(4) 0.047(3) 0.098(8) -0.015(4) 0.019(5) -0.002(3)
C018 0.059(3) 0.058(3) 0.091(9) -0.009(4) 0.020(4) -0.005(3)
C019 0.065(4) 0.040(3) 0.174(12) 0.003(5) -0.018(6) -0.001(3)
C01A 0.101(6) 0.050(4) 0.105(9) 0.016(5) 0.025(6) 0.009(4)
C01B 0.109(6) 0.062(4) 0.063(8) 0.007(4) 0.003(6) 0.006(4)
C01C 0.068(5) 0.051(4) 0.263(18) -0.012(8) -0.010(8) -0.007(4)
C1 0.047(9) 0.063(10) 0.29(3) 0.034(17) 0.018(14) 0.014(8)
C0AA 0.14(2) 0.15(3) 0.47(7) -0.04(4) -0.07(4) -0.06(2)

loop_
_atom_type_symbol
_atom_type_description
_atom_type_scat_dispersion_real
_atom_type_scat_dispersion_imag
_atom_type_scat_source
C C 0.0181 0.0091 'International Tables Vol C Tables 4.2.6.8 and 6.1.1.4'
H H 0.0000 0.0000 'International Tables Vol C Tables 4.2.6.8 and 6.1.1.4'
O O 0.0492 0.0322 'International Tables Vol C Tables 4.2.6.8 and 6.1.1.4'

loop_
_geom_angle_atom_site_label_1
_geom_angle_atom_site_label_2
_geom_angle_atom_site_label_3
_geom_angle
_geom_angle_site_symmetry_1
_geom_angle_site_symmetry_3
_geom_angle_publ_flag
C00F O001 C00L 121.5(5) . . ?
C00A O002 C00S 122.8(5) . . ?
C00I O004 H004 109.5 . . ?
C00B O005 H005 109.5 . . ?
C00O O006 H006 109.5 . . ?
H00A C008 H00B 109.5 . . ?
H00A C008 H00C 109.5 . . ?
H00B C008 H00C 109.5 . . ?
C00D C008 H00A 109.5 . . ?
C00D C008 H00B 109.5 . . ?
C00D C008 H00C 109.5 . . ?
H00 O009 H 109.5 . . ?
O002 C00A C00N 118.7(5) . . ?
O003 C00A O002 117.6(5) . . ?
O003 C00A C00N 123.7(5) . . ?
O005 C00B H00D 107.3 . . ?
O005 C00B C00C 109.5(5) . . ?
O005 C00B C00H 113.8(6) . . ?
C00C C00B H00D 107.3 . . ?
C00C C00B C00H 111.3(5) . . ?
C00H C00B H00D 107.3 . . ?
C00B C00C H00E 117.9 . . ?
C00N C00C C00B 124.1(5) . . ?
C00N C00C H00E 117.9 . . ?
C008 C00D C00H 113.1(6) . . ?
C008 C00D C00Q 109.7(6) . . ?
C008 C00D C00T 110.3(6) . . ?
C00Q C00D C00H 109.5(6) . . ?
C00Q C00D C00T 108.4(5) . . ?
C00T C00D C00H 105.7(5) . . ?
C00J C00E H00N 105.7 . . ?
C00O C00E H00N 105.7 . . ?
C00O C00E C00J 107.6(5) . . ?
C00O C00E C00V 114.8(5) . . ?
C00V C00E H00N 105.7 . . ?
C00V C00E C00J 116.3(6) . . ?
O001 C00F C00K 118.4(5) . . ?
O007 C00F O001 118.4(5) . . ?
O007 C00F C00K 123.2(6) . . ?
H00O C00G H00Q 109.5 . . ?
H00O C00G H00R 109.5 . . ?
H00Q C00G H00R 109.5 . . ?
C00J C00G H00O 109.5 . . ?
C00J C00G H00Q 109.5 . . ?
C00J C00G H00R 109.5 . . ?
C00B C00H C00D 107.1(5) . . ?
C00B C00H H00H 106.1 . . ?
C00B C00H C00U 114.8(5) . . ?
C00D C00H H00H 106.1 . . ?
C00U C00H C00D 115.9(5) . . ?
C00U C00H H00H 106.1 . . ?
O004 C00I C00L 106.6(6) . . ?
O004 C00I C013 106.1(6) . . ?
O004 C00I C016 111.2(6) . . ?
C013 C00I C00L 110.1(6) . . ?
C016 C00I C00L 112.5(7) . . ?
C016 C00I C013 110.1(7) . . ?
C00G C00J C00E 113.1(6) . . ?
C00G C00J C00R 110.7(6) . . ?
C00R C00J C00E 105.6(6) . . ?
C00X C00J C00E 109.1(6) . . ?
C00X C00J C00G 110.0(6) . . ?
C00X C00J C00R 108.1(6) . . ?
C00F C00K C00R 120.5(5) . . ?
C00M C00K C00F 117.6(6) . . ?
C00M C00K C00R 121.9(6) . . ?
O001 C00L C00I 103.4(5) . . ?
O001 C00L H00U 108.7 . . ?
O001 C00L C00W 110.1(6) . . ?
C00I C00L H00U 108.7 . . ?
C00W C00L C00I 117.0(6) . . ?
C00W C00L H00U 108.7 . . ?
C00K C00M H00V 117.8 . . ?
C00K C00M C00O 124.5(6) . . ?
C00O C00M H00V 117.8 . . ?
C00A C00N C00T 119.8(5) . . ?
C00C C00N C00A 117.4(5) . . ?
C00C C00N C00T 122.8(5) . . ?
O006 C00O C00E 112.7(6) . . ?
O006 C00O C00M 107.7(5) . . ?
O006 C00O H00W 108.2 . . ?
C00E C00O H00W 108.2 . . ?
C00M C00O C00E 111.8(5) . . ?
C00M C00O H00W 108.2 . . ?
C014 O00P H00P 109.5 . . ?
C00D C00Q H00F 109.0 . . ?
C00D C00Q H00G 109.0 . . ?
H00F C00Q H00G 107.8 . . ?
C00Z C00Q C00D 113.1(6) . . ?
C00Z C00Q H00F 109.0 . . ?
C00Z C00Q H00G 109.0 . . ?
C00J C00R H00X 107.1 . . ?
C00K C00R C00J 111.5(5) . . ?
C00K C00R H00X 107.1 . . ?
C00K C00R C00W 108.2(5) . . ?
C00W C00R C00J 115.5(6) . . ?
C00W C00R H00X 107.1 . . ?
O002 C00S H00S 109.1 . . ?
O002 C00S C011 111.2(6) . . ?
O002 C00S C014 103.5(6) . . ?
C011 C00S H00S 109.1 . . ?
C011 C00S C014 114.5(7) . . ?
C014 C00S H00S 109.1 . . ?
C00D C00T H00T 107.8 . . ?
C00N C00T C00D 110.8(5) . . ?
C00N C00T H00T 107.8 . . ?
C00N C00T C011 108.3(5) . . ?
C011 C00T C00D 114.2(6) . . ?
C011 C00T H00T 107.8 . . ?
C00Y C00U C00H 115.1(7) . . ?
C00Y C00U C012 108.6(6) . . ?
C012 C00U C00H 110.1(5) . . ?
C015 C00U C00H 109.9(6) . . ?
C015 C00U C00Y 106.4(6) . . ?
C015 C00U C012 106.3(7) . . ?
C00E C00V C017 114.2(7) . . ?
C010 C00V C00E 109.4(5) . . ?
C010 C00V C017 109.2(8) . . ?
C010 C00V C01A 106.2(8) . . ?
C01A C00V C00E 110.2(8) . . ?
C01A C00V C017 107.3(6) . . ?
C00L C00W C00R 107.8(6) . . ?
C00L C00W H00Y 110.1 . . ?
C00L C00W HA 110.1 . . ?
C00R C00W H00Y 110.1 . . ?
C00R C00W HA 110.1 . . ?
H00Y C00W HA 108.5 . . ?
C00J C00X H00Z 108.8 . . ?
C00J C00X HB 108.8 . . ?
H00Z C00X HB 107.7 . . ?
C018 C00X C00J 113.8(6) . . ?
C018 C00X H00Z 108.8 . . ?
C018 C00X HB 108.8 . . ?
C00U C00Y H00I 109.5 . . ?
C00U C00Y H00J 109.5 . . ?
C00U C00Y H00K 109.5 . . ?
H00I C00Y H00J 109.5 . . ?
H00I C00Y H00K 109.5 . . ?
H00J C00Y H00K 109.5 . . ?
C00Q C00Z H00L 110.0 . . ?
C00Q C00Z H00M 110.0 . . ?
C00Q C00Z C012 108.7(7) . . ?
H00L C00Z H00M 108.3 . . ?
C012 C00Z H00L 110.0 . . ?
C012 C00Z H00M 110.0 . . ?
C00V C010 H01M 108.4 . . ?
C00V C010 H01N 108.4 . . ?
H01M C010 H01N 107.5 . . ?
C018 C010 C00V 115.4(8) . . ?
C018 C010 H01M 108.4 . . ?
C018 C010 H01N 108.4 . . ?
C00S C011 C00T 108.0(6) . . ?
C00S C011 H01A 110.1 . . ?
C00S C011 H01B 110.1 . . ?
C00T C011 H01A 110.1 . . ?
C00T C011 H01B 110.1 . . ?
H01A C011 H01B 108.4 . . ?
C00U C012 H01C 108.5 . . ?
C00U C012 H01D 108.5 . . ?
C00Z C012 C00U 115.0(7) . . ?
C00Z C012 H01C 108.5 . . ?
C00Z C012 H01D 108.5 . . ?
H01C C012 H01D 107.5 . . ?
C00I C013 H01O 109.5 . . ?
C00I C013 H01P 109.5 . . ?
C00I C013 H01Q 109.5 . . ?
H01O C013 H01P 109.5 . . ?
H01O C013 H01Q 109.5 . . ?
H01P C013 H01Q 109.5 . . ?
O00P C014 C00S 108.7(9) . . ?
O00P C014 C019 112.2(9) . . ?
O00P C014 C01C 109.7(11) . . ?
C019 C014 C00S 108.6(8) . . ?
C01C C014 C00S 108.1(8) . . ?
C01C C014 C019 109.5(10) . . ?
C00U C015 H01E 109.5 . . ?
C00U C015 H01F 109.5 . . ?
C00U C015 H01G 109.5 . . ?
H01E C015 H01F 109.5 . . ?
H01E C015 H01G 109.5 . . ?
H01F C015 H01G 109.5 . . ?
C00I C016 H016 117.4 . . ?
C01B C016 C00I 125.3(9) . . ?
C01B C016 H016 117.4 . . ?
C00V C017 H01R 109.5 . . ?
C00V C017 H01S 109.5 . . ?
C00V C017 H01T 109.5 . . ?
H01R C017 H01S 109.5 . . ?
H01R C017 H01T 109.5 . . ?
H01S C017 H01T 109.5 . . ?
C00X C018 H01U 110.0 . . ?
C00X C018 H01V 110.0 . . ?
C010 C018 C00X 108.3(7) . . ?
C010 C018 H01U 110.0 . . ?
C010 C018 H01V 110.0 . . ?
H01U C018 H01V 108.4 . . ?
C014 C019 H01H 109.5 . . ?
C014 C019 H01I 109.5 . . ?
C014 C019 H01J 109.5 . . ?
H01H C019 H01I 109.5 . . ?
H01H C019 H01J 109.5 . . ?
H01I C019 H01J 109.5 . . ?
C00V C01A H01W 109.5 . . ?
C00V C01A H01X 109.5 . . ?
C00V C01A H01Y 109.5 . . ?
H01W C01A H01X 109.5 . . ?
H01W C01A H01Y 109.5 . . ?
H01X C01A H01Y 109.5 . . ?
C016 C01B H01Z 120.0 . . ?
C016 C01B HC 120.0 . . ?
H01Z C01B HC 120.0 . . ?
C014 C01C H01K 115.6 . . ?
C014 C01C H01L 113.2 . . ?
C1 C01C C014 128.7(16) . . ?
C1 C01C H01K 115.6 . . ?
C0AA C01C C014 134(3) . . ?
C0AA C01C H01L 113.2 . . ?
C01C C1 H1A 120.0 . . ?
C01C C1 H1B 120.0 . . ?
H1A C1 H1B 120.0 . . ?
C01C C0AA H0AA 120.0 . . ?
C01C C0AA H0AB 120.0 . . ?
H0AA C0AA H0AB 120.0 . . ?

loop_
_geom_bond_atom_site_label_1
_geom_bond_atom_site_label_2
_geom_bond_distance
_geom_bond_site_symmetry_2
_geom_bond_publ_flag
O001 C00F 1.334(8) . ?
O001 C00L 1.464(8) . ?
O002 C00A 1.334(7) . ?
O002 C00S 1.459(8) . ?
O003 C00A 1.204(8) . ?
O004 H004 0.8400 . ?
O004 C00I 1.432(8) . ?
O005 H005 0.8400 . ?
O005 C00B 1.437(7) . ?
O006 H006 0.8400 . ?
O006 C00O 1.427(8) . ?
O007 C00F 1.201(8) . ?
C008 H00A 0.9800 . ?
C008 H00B 0.9800 . ?
C008 H00C 0.9800 . ?
C008 C00D 1.528(12) . ?
O009 H00 0.8699 . ?
O009 H 0.8705 . ?
C00A C00N 1.502(8) . ?
C00B H00D 1.0000 . ?
C00B C00C 1.484(8) . ?
C00B C00H 1.536(9) . ?
C00C H00E 0.9500 . ?
C00C C00N 1.327(9) . ?
C00D C00H 1.585(8) . ?
C00D C00Q 1.536(8) . ?
C00D C00T 1.557(9) . ?
C00E H00N 1.0000 . ?
C00E C00J 1.595(8) . ?
C00E C00O 1.539(9) . ?
C00E C00V 1.553(9) . ?
C00F C00K 1.488(9) . ?
C00G H00O 0.9800 . ?
C00G H00Q 0.9800 . ?
C00G H00R 0.9800 . ?
C00G C00J 1.542(12) . ?
C00H H00H 1.0000 . ?
C00H C00U 1.559(9) . ?
C00I C00L 1.547(8) . ?
C00I C013 1.520(11) . ?
C00I C016 1.501(14) . ?
C00J C00R 1.544(9) . ?
C00J C00X 1.520(9) . ?
C00K C00M 1.320(8) . ?
C00K C00R 1.520(9) . ?
C00L H00U 1.0000 . ?
C00L C00W 1.499(9) . ?
C00M H00V 0.9500 . ?
C00M C00O 1.497(9) . ?
C00N C00T 1.504(8) . ?
C00O H00W 1.0000 . ?
O00P H00P 0.8400 . ?
O00P C014 1.462(17) . ?
C00Q H00F 0.9900 . ?
C00Q H00G 0.9900 . ?
C00Q C00Z 1.495(9) . ?
C00R H00X 1.0000 . ?
C00R C00W 1.534(8) . ?
C00S H00S 1.0000 . ?
C00S C011 1.521(10) . ?
C00S C014 1.546(10) . ?
C00T H00T 1.0000 . ?
C00T C011 1.545(9) . ?
C00U C00Y 1.530(12) . ?
C00U C012 1.540(9) . ?
C00U C015 1.527(12) . ?
C00V C010 1.530(11) . ?
C00V C017 1.554(14) . ?
C00V C01A 1.534(13) . ?
C00W H00Y 0.9900 . ?
C00W HA 0.9900 . ?
C00X H00Z 0.9900 . ?
C00X HB 0.9900 . ?
C00X C018 1.519(10) . ?
C00Y H00I 0.9800 . ?
C00Y H00J 0.9800 . ?
C00Y H00K 0.9800 . ?
C00Z H00L 0.9900 . ?
C00Z H00M 0.9900 . ?
C00Z C012 1.507(12) . ?
C010 H01M 0.9900 . ?
C010 H01N 0.9900 . ?
C010 C018 1.510(13) . ?
C011 H01A 0.9900 . ?
C011 H01B 0.9900 . ?
C012 H01C 0.9900 . ?
C012 H01D 0.9900 . ?
C013 H01O 0.9800 . ?
C013 H01P 0.9800 . ?
C013 H01Q 0.9800 . ?
C014 C019 1.499(14) . ?
C014 C01C 1.486(15) . ?
C015 H01E 0.9800 . ?
C015 H01F 0.9800 . ?
C015 H01G 0.9800 . ?
C016 H016 0.9500 . ?
C016 C01B 1.276(12) . ?
C017 H01R 0.9800 . ?
C017 H01S 0.9800 . ?
C017 H01T 0.9800 . ?
C018 H01U 0.9900 . ?
C018 H01V 0.9900 . ?
C019 H01H 0.9800 . ?
C019 H01I 0.9800 . ?
C019 H01J 0.9800 . ?
C01A H01W 0.9800 . ?
C01A H01X 0.9800 . ?
C01A H01Y 0.9800 . ?
C01B H01Z 0.9500 . ?
C01B HC 0.9500 . ?
C01C H01K 0.9500 . ?
C01C H01L 0.9500 . ?
C01C C1 1.23(2) . ?
C01C C0AA 1.21(2) . ?
C1 H1A 0.9500 . ?
C1 H1B 0.9500 . ?
C0AA H0AA 0.9500 . ?
C0AA H0AB 0.9500 . ?
